data_4519150
loop_
_publ_author_name
'Cao, Hou-ji'
'Chen, Meng'
'Sun, Fangxiang'
'Zhao, Yue'
'Lu, Changsheng'
'Zhang, Xiaolei'
'Shi, Zhuangzhi'
'Yan, Hong'

_publ_section_title
;
 Variable Metal Chelation Modes and Activation Sequence in Pd-Catalyzed
 B--H Poly-arylation of Carboranes
;
_journal_issue 22
_journal_name_full 'ACS Catalysis'
_journal_page_first 14047
_journal_page_last 14057
_journal_paper_doi 10.1021/acscatal.1c04473
_journal_volume 11
_journal_year 2021
_chemical_formula_moiety 'C H2 Cl2, C45 H45 B10 N O12'
_chemical_formula_sum 'C46 H47 B10 Cl2 N O12'
_chemical_formula_weight 984.84
_space_group_crystal_system triclinic
_space_group_IT_number 2
_space_group_name_Hall '-P 1'
_space_group_name_H-M_alt 'P -1'
_atom_sites_solution_hydrogens geom
_atom_sites_solution_primary dual
_audit_creation_date 2020-11-21
_audit_creation_method
;
Olex2 1.2-beta
(compiled 2018.05.29 svn.r3508 for OlexSys, GUI svn.r5506)
;
_cell_angle_alpha 70.165(2)
_cell_angle_beta 71.761(2)
_cell_angle_gamma 64.698(2)
_cell_formula_units_Z 2
_cell_length_a 12.9702(13)
_cell_length_b 13.4980(13)
_cell_length_c 16.6031(16)
_cell_measurement_reflns_used 4672
_cell_measurement_temperature 293(2)
_cell_measurement_theta_max 26.53
_cell_measurement_theta_min 2.41
_cell_volume 2423.3(4)
_computing_cell_refinement 'SAINT v8.34A (Bruker, 2013)'
_computing_data_reduction 'SAINT v8.34A (Bruker, 2013)'
_computing_molecular_graphics 'Olex2 (Dolomanov et al., 2009)'
_computing_publication_material 'Olex2 (Dolomanov et al., 2009)'
_computing_structure_refinement 'ShelXL (Sheldrick, 2015)'
_computing_structure_solution 'ShelXT (Sheldrick, 2015)'
_diffrn_ambient_temperature 293(2)
_diffrn_detector 'Bruker APEX2 area detector'
_diffrn_detector_area_resol_mean 7.9
_diffrn_detector_type 'CCD area detector'
_diffrn_measured_fraction_theta_full 0.986
_diffrn_measured_fraction_theta_max 0.985
_diffrn_measurement_device 'three-circle diffractometer'
_diffrn_measurement_device_type 'Bruker SMART APEX2 area detector'
_diffrn_measurement_method '\w and \f scans'
_diffrn_radiation_monochromator 'mirror optics'
_diffrn_radiation_probe x-ray
_diffrn_radiation_type MoK\a
_diffrn_radiation_wavelength 1.5478
_diffrn_reflns_av_R_equivalents 0.0449
_diffrn_reflns_av_unetI/netI 0.0708
_diffrn_reflns_Laue_measured_fraction_full 0.986
_diffrn_reflns_Laue_measured_fraction_max 0.985
_diffrn_reflns_limit_h_max 16
_diffrn_reflns_limit_h_min -13
_diffrn_reflns_limit_k_max 17
_diffrn_reflns_limit_k_min -16
_diffrn_reflns_limit_l_max 21
_diffrn_reflns_limit_l_min -21
_diffrn_reflns_number 22062
_diffrn_reflns_point_group_measured_fraction_full 0.986
_diffrn_reflns_point_group_measured_fraction_max 0.985
_diffrn_reflns_theta_full 68.230
_diffrn_reflns_theta_max 89.696
_diffrn_reflns_theta_min 2.897
_diffrn_source 'microfocus sealed X-ray tube'
_diffrn_source_type 'Incoatec I\ms'
_diffrn_standards_number 0
_exptl_absorpt_coefficient_mu 0.197
_exptl_absorpt_correction_T_max 0.7456
_exptl_absorpt_correction_T_min 0.4444
_exptl_absorpt_correction_type multi-scan
_exptl_absorpt_process_details
'SADABS-2014/5 (Bruker,2014/5) was used for absorption correction. wR2(int) was 0.1433 before and 0.0536 after correction. The Ratio of minimum to maximum transmission is 0.5960. The \l/2 correction factor is 0.00150.'
_exptl_crystal_colour colourless
_exptl_crystal_colour_primary colourless
_exptl_crystal_density_diffrn 1.350
_exptl_crystal_description block
_exptl_crystal_F_000 1020
_exptl_crystal_size_max 0.13
_exptl_crystal_size_mid 0.11
_exptl_crystal_size_min 0.1
_refine_diff_density_max 1.618
_refine_diff_density_min -1.301
_refine_diff_density_rms 0.102
_refine_ls_extinction_method none
_refine_ls_goodness_of_fit_ref 1.069
_refine_ls_hydrogen_treatment constr
_refine_ls_matrix_type full
_refine_ls_number_parameters 646
_refine_ls_number_reflns 10811
_refine_ls_number_restraints 0
_refine_ls_restrained_S_all 1.069
_refine_ls_R_factor_all 0.1134
_refine_ls_R_factor_gt 0.0834
_refine_ls_shift/su_max 0.000
_refine_ls_shift/su_mean 0.000
_refine_ls_structure_factor_coef Fsqd
_refine_ls_weighting_details 'w=1/[\s^2^(Fo^2^)+(0.1641P)^2^+1.5874P] where P=(Fo^2^+2Fc^2^)/3'
_refine_ls_weighting_scheme calc
_refine_ls_wR_factor_gt 0.2444
_refine_ls_wR_factor_ref 0.2836
_reflns_Friedel_coverage 0.000
_reflns_number_gt 7512
_reflns_number_total 10811
_reflns_threshold_expression 'I > 2\s(I)'
_cod_data_source_file cs1c04473_si_002.cif
_cod_data_source_block 9
_cod_database_code 4519150
_shelx_shelxl_version_number 2016/6
_shelx_space_group_comment
;
The symmetry employed for this shelxl refinement is uniquely defined
by the following loop, which should always be used as a source of
symmetry information in preference to the above space-group names.
They are only intended as comments.
;
_shelx_estimated_absorpt_t_max 0.845
_shelx_estimated_absorpt_t_min 0.805
_olex2_refinement_description
;
1. Fixed Uiso
 At 1.2 times of:
  All B(H) groups, All C(H) groups, All C(H,H) groups
 At 1.5 times of:
  All C(H,H,H) groups, All O(H) groups
2.a Secondary CH2 refined with riding coordinates:
 C56(H56A,H56B), C54(H54A,H54B)
2.b Aromatic/amide H refined with riding coordinates:
 C14(H14), C15(H15), C17(H17), C18(H18), C22(H22), C23(H23), C25(H25),
 C26(H26), C30(H30), C31(H31), C33(H33), C34(H34), C38(H38), C39(H39), C41(H41),
  C42(H42), C46(H46), C47(H47), C49(H49), C50(H50), C53(H53)
2.c Idealised Me refined as rotating group:
 C20(H20A,H20B,H20C), C28(H28A,H28B,H28C), C36(H36A,H36B,H36C), C44(H44A,H44B,
 H44C), C52(H52A,H52B,H52C)
2.d Idealised tetrahedral OH refined as rotating group:
 O11(H11)
2.e Boron cage BH refined with riding coordinates:
 C12(H12), B7(H7), B8(H8), B9(H9), B10(H10), B11(H11A)
;
_olex2_submission_special_instructions 'No special instructions were received'

loop_
_space_group_symop_operation_xyz
'x, y, z'
'-x, -y, -z'

loop_
_atom_site_label
_atom_site_type_symbol
_atom_site_fract_x
_atom_site_fract_y
_atom_site_fract_z
_atom_site_U_iso_or_equiv
_atom_site_adp_type
_atom_site_occupancy
_atom_site_site_symmetry_order
_atom_site_calc_flag
_atom_site_refinement_flags_posn
_atom_site_refinement_flags_adp
_atom_site_refinement_flags_occupancy
_atom_site_disorder_assembly
_atom_site_disorder_group
Cl1 Cl 0.28665(17) 1.0515(2) 0.89651(13) 0.1151(7) Uani 1 1 d . . . . .
Cl2 Cl 0.2898(4) 0.9181(2) 0.79185(19) 0.2062(19) Uani 1 1 d . . . . .
C56 C 0.2495(8) 1.0426(6) 0.8122(5) 0.111(3) Uani 1 1 d . . . . .
H56A H 0.165337 1.075909 0.820450 0.133 Uiso 1 1 calc R . . . .
H56B H 0.279907 1.089987 0.760042 0.133 Uiso 1 1 calc R . . . .
O1 O -0.2903(3) 0.7257(3) 0.6249(2) 0.0589(8) Uani 1 1 d . . . . .
O2 O -0.3776(2) 0.8577(2) 0.51782(18) 0.0449(6) Uani 1 1 d . . . . .
O3 O 0.4735(2) 0.5551(2) 0.75066(16) 0.0422(6) Uani 1 1 d . . . . .
O4 O 0.2957(2) 0.6657(2) 0.80385(15) 0.0457(6) Uani 1 1 d . . . . .
O5 O 0.9454(2) 0.5202(3) 0.3105(2) 0.0564(8) Uani 1 1 d . . . . .
O6 O 0.8913(2) 0.4405(2) 0.24089(19) 0.0467(7) Uani 1 1 d . . . . .
O7 O 0.7238(3) 0.7070(3) -0.13704(19) 0.0554(8) Uani 1 1 d . . . . .
O8 O 0.6249(2) 0.5928(2) -0.10420(16) 0.0449(6) Uani 1 1 d . . . . .
O9 O 0.0034(3) 0.7805(3) -0.04198(19) 0.0697(10) Uani 1 1 d . . . . .
O10 O -0.0537(3) 0.6696(3) 0.0832(2) 0.0615(8) Uani 1 1 d . . . . .
O11 O 0.0821(2) 0.5623(2) 0.39271(18) 0.0464(7) Uani 1 1 d . . . . .
H11 H 0.020318 0.551919 0.414616 0.070 Uiso 1 1 calc GR . . . .
O12 O 0.1350(2) 0.4366(2) 0.51364(16) 0.0432(6) Uani 1 1 d . . . . .
N1 N 0.2611(2) 0.62716(19) 0.39361(15) 0.0230(5) Uani 1 1 d . . . . .
C1 C 0.2721(2) 0.8039(2) 0.30293(17) 0.0189(5) Uani 1 1 d . . . . .
C12 C 0.2285(3) 1.0582(2) 0.2716(2) 0.0288(6) Uani 1 1 d . . . . .
H12 H 0.213066 1.148081 0.260704 0.035 Uiso 1 1 calc R . . . .
C13 C 0.0279(2) 0.8545(2) 0.40737(19) 0.0230(6) Uani 1 1 d . . . . .
C14 C 0.0270(3) 0.7728(2) 0.48587(19) 0.0252(6) Uani 1 1 d . . . . .
H14 H 0.095425 0.731454 0.507323 0.030 Uiso 1 1 calc R . . . .
C15 C -0.0744(3) 0.7519(2) 0.5329(2) 0.0274(6) Uani 1 1 d . . . . .
H15 H -0.073299 0.696723 0.584986 0.033 Uiso 1 1 calc R . . . .
C16 C -0.1774(3) 0.8141(2) 0.5014(2) 0.0266(6) Uani 1 1 d . . . . .
C17 C -0.1783(3) 0.8946(2) 0.4242(2) 0.0290(6) Uani 1 1 d . . . . .
H17 H -0.247060 0.936378 0.403241 0.035 Uiso 1 1 calc R . . . .
C18 C -0.0770(3) 0.9136(2) 0.3775(2) 0.0275(6) Uani 1 1 d . . . . .
H18 H -0.078575 0.967208 0.324468 0.033 Uiso 1 1 calc R . . . .
C19 C -0.2851(3) 0.7929(3) 0.5555(2) 0.0337(7) Uani 1 1 d . . . . .
C20 C -0.4873(4) 0.8447(4) 0.5659(4) 0.0619(12) Uani 1 1 d . . . . .
H20A H -0.548225 0.898594 0.535282 0.093 Uiso 1 1 calc GR . . . .
H20B H -0.504059 0.857218 0.622994 0.093 Uiso 1 1 calc GR . . . .
H20C H -0.482268 0.769749 0.571389 0.093 Uiso 1 1 calc GR . . . .
C21 C 0.2918(3) 0.7784(2) 0.4853(2) 0.0249(6) Uani 1 1 d . . . . .
C22 C 0.3831(3) 0.6751(2) 0.50217(19) 0.0258(6) Uani 1 1 d . . . . .
H22 H 0.427407 0.639518 0.456874 0.031 Uiso 1 1 calc R . . . .
C23 C 0.4089(3) 0.6246(2) 0.5848(2) 0.0268(6) Uani 1 1 d . . . . .
H23 H 0.470389 0.556094 0.594330 0.032 Uiso 1 1 calc R . . . .
C24 C 0.3430(3) 0.6763(2) 0.6537(2) 0.0270(6) Uani 1 1 d . . . . .
C25 C 0.2490(3) 0.7769(3) 0.6390(2) 0.0322(7) Uani 1 1 d . . . . .
H25 H 0.202707 0.810907 0.684828 0.039 Uiso 1 1 calc R . . . .
C26 C 0.2249(3) 0.8262(3) 0.5560(2) 0.0298(7) Uani 1 1 d . . . . .
H26 H 0.161898 0.893436 0.546995 0.036 Uiso 1 1 calc R . . . .
C27 C 0.3804(3) 0.6252(3) 0.7395(2) 0.0323(7) Uani 1 1 d . . . . .
C28 C 0.3244(5) 0.6203(5) 0.8903(3) 0.0671(14) Uani 1 1 d . . . . .
H28A H 0.399271 0.621243 0.886767 0.101 Uiso 1 1 calc GR . . . .
H28B H 0.326171 0.544087 0.912100 0.101 Uiso 1 1 calc GR . . . .
H28C H 0.266674 0.665558 0.928994 0.101 Uiso 1 1 calc GR . . . .
C29 C 0.5198(3) 0.7512(2) 0.29900(18) 0.0256(6) Uani 1 1 d . . . . .
C30 C 0.5603(3) 0.6640(2) 0.2563(2) 0.0280(6) Uani 1 1 d . . . . .
H30 H 0.509901 0.656077 0.231599 0.034 Uiso 1 1 calc R . . . .
C31 C 0.6746(3) 0.5897(3) 0.2504(2) 0.0300(7) Uani 1 1 d . . . . .
H31 H 0.701189 0.533287 0.220772 0.036 Uiso 1 1 calc R . . . .
C32 C 0.7495(3) 0.5999(2) 0.2890(2) 0.0285(6) Uani 1 1 d . . . . .
C33 C 0.7088(3) 0.6848(3) 0.3321(2) 0.0337(7) Uani 1 1 d . . . . .
H33 H 0.758001 0.691656 0.358678 0.040 Uiso 1 1 calc R . . . .
C34 C 0.5940(3) 0.7605(3) 0.3357(2) 0.0313(7) Uani 1 1 d . . . . .
H34 H 0.568008 0.818328 0.363851 0.038 Uiso 1 1 calc R . . . .
C35 C 0.8720(3) 0.5176(3) 0.2827(2) 0.0349(7) Uani 1 1 d . . . . .
C36 C 1.0068(4) 0.3572(4) 0.2300(3) 0.0679(14) Uani 1 1 d . . . . .
H36A H 1.013515 0.314116 0.191742 0.102 Uiso 1 1 calc GR . . . .
H36B H 1.021508 0.307765 0.285758 0.102 Uiso 1 1 calc GR . . . .
H36C H 1.062486 0.394121 0.205165 0.102 Uiso 1 1 calc GR . . . .
C37 C 0.4062(3) 0.8201(2) 0.11932(18) 0.0234(6) Uani 1 1 d . . . . .
C38 C 0.3905(3) 0.7386(3) 0.09524(19) 0.0267(6) Uani 1 1 d . . . . .
H38 H 0.327249 0.716271 0.125321 0.032 Uiso 1 1 calc R . . . .
C39 C 0.4670(3) 0.6902(3) 0.02749(19) 0.0283(6) Uani 1 1 d . . . . .
H39 H 0.456457 0.633907 0.014292 0.034 Uiso 1 1 calc R . . . .
C40 C 0.5586(3) 0.7249(3) -0.02036(19) 0.0280(6) Uani 1 1 d . . . . .
C41 C 0.5739(3) 0.8094(3) -0.0005(2) 0.0313(7) Uani 1 1 d . . . . .
H41 H 0.634085 0.834956 -0.033764 0.038 Uiso 1 1 calc R . . . .
C42 C 0.4993(3) 0.8553(2) 0.0687(2) 0.0283(6) Uani 1 1 d . . . . .
H42 H 0.511083 0.910779 0.082035 0.034 Uiso 1 1 calc R . . . .
C43 C 0.6447(3) 0.6763(3) -0.0935(2) 0.0345(7) Uani 1 1 d . . . . .
C44 C 0.7046(4) 0.5401(4) -0.1741(3) 0.0567(11) Uani 1 1 d . . . . .
H44A H 0.713482 0.597404 -0.226363 0.085 Uiso 1 1 calc GR . . . .
H44B H 0.674313 0.492888 -0.184510 0.085 Uiso 1 1 calc GR . . . .
H44C H 0.778906 0.495125 -0.157834 0.085 Uiso 1 1 calc GR . . . .
C45 C 0.1191(3) 0.8628(2) 0.18501(19) 0.0258(6) Uani 1 1 d . . . . .
C46 C 0.0777(3) 0.7738(2) 0.2249(2) 0.0273(6) Uani 1 1 d . . . . .
H46 H 0.076890 0.740370 0.284087 0.033 Uiso 1 1 calc R . . . .
C47 C 0.0381(3) 0.7345(3) 0.1779(2) 0.0326(7) Uani 1 1 d . . . . .
H47 H 0.010283 0.675734 0.205775 0.039 Uiso 1 1 calc R . . . .
C48 C 0.0398(3) 0.7824(3) 0.0899(2) 0.0348(7) Uani 1 1 d . . . . .
C49 C 0.0809(3) 0.8702(3) 0.0487(2) 0.0381(8) Uani 1 1 d . . . . .
H49 H 0.083434 0.901856 -0.010759 0.046 Uiso 1 1 calc R . . . .
C50 C 0.1182(3) 0.9109(3) 0.0963(2) 0.0357(7) Uani 1 1 d . . . . .
H50 H 0.143220 0.971504 0.068554 0.043 Uiso 1 1 calc R . . . .
C51 C -0.0041(4) 0.7455(3) 0.0355(3) 0.0455(9) Uani 1 1 d . . . . .
C52 C -0.1075(6) 0.6386(5) 0.0357(4) 0.0806(17) Uani 1 1 d . . . . .
H52A H -0.050018 0.607398 -0.010805 0.121 Uiso 1 1 calc GR . . . .
H52B H -0.167999 0.704393 0.011760 0.121 Uiso 1 1 calc GR . . . .
H52C H -0.140177 0.583574 0.074664 0.121 Uiso 1 1 calc GR . . . .
C53 C 0.2908(2) 0.6814(2) 0.31877(17) 0.0195(5) Uani 1 1 d . . . . .
H53 H 0.324478 0.646145 0.272615 0.023 Uiso 1 1 calc R . . . .
C54 C 0.2750(3) 0.5096(2) 0.4069(2) 0.0265(6) Uani 1 1 d . . . . .
H54A H 0.327286 0.460612 0.446977 0.032 Uiso 1 1 calc R . . . .
H54B H 0.307898 0.487505 0.351798 0.032 Uiso 1 1 calc R . . . .
C55 C 0.1567(3) 0.4986(2) 0.4441(2) 0.0261(6) Uani 1 1 d . . . . .
B2 B 0.1369(3) 0.8891(3) 0.3519(2) 0.0217(6) Uani 1 1 d . . . . .
B3 B 0.2692(3) 0.8508(3) 0.3902(2) 0.0217(6) Uani 1 1 d . . . . .
B4 B 0.3886(3) 0.8410(3) 0.2962(2) 0.0215(6) Uani 1 1 d . . . . .
B5 B 0.3298(3) 0.8744(3) 0.1996(2) 0.0214(6) Uani 1 1 d . . . . .
B6 B 0.1755(3) 0.9023(3) 0.2347(2) 0.0226(6) Uani 1 1 d . . . . .
B7 B 0.1133(3) 1.0245(3) 0.2775(2) 0.0277(7) Uani 1 1 d . . . . .
H7 H 0.025126 1.085558 0.271100 0.033 Uiso 1 1 calc R . . . .
B8 B 0.1701(3) 0.9928(3) 0.3717(2) 0.0270(7) Uani 1 1 d . . . . .
H8 H 0.118163 1.033624 0.425991 0.032 Uiso 1 1 calc R . . . .
B9 B 0.3221(3) 0.9633(3) 0.3385(2) 0.0260(7) Uani 1 1 d . . . . .
H9 H 0.368491 0.984707 0.371611 0.031 Uiso 1 1 calc R . . . .
B10 B 0.3594(3) 0.9776(3) 0.2240(2) 0.0246(7) Uani 1 1 d . . . . .
H10 H 0.430043 1.008146 0.183507 0.030 Uiso 1 1 calc R . . . .
B11 B 0.2312(3) 1.0150(3) 0.1856(2) 0.0266(7) Uani 1 1 d . . . . .
H11A H 0.219078 1.069629 0.120298 0.032 Uiso 1 1 calc R . . . .

loop_
_atom_site_aniso_label
_atom_site_aniso_U_11
_atom_site_aniso_U_22
_atom_site_aniso_U_33
_atom_site_aniso_U_23
_atom_site_aniso_U_13
_atom_site_aniso_U_12
Cl1 0.0913(13) 0.192(2) 0.1031(12) -0.0719(13) 0.0100(9) -0.0811(14)
Cl2 0.377(5) 0.0968(15) 0.138(2) -0.0401(14) -0.114(3) -0.026(2)
C56 0.140(7) 0.072(4) 0.102(5) -0.013(4) -0.040(5) -0.015(4)
O1 0.0383(16) 0.0547(17) 0.0564(17) 0.0054(14) 0.0088(13) -0.0187(13)
O2 0.0230(13) 0.0475(14) 0.0610(16) -0.0101(12) 0.0012(11) -0.0185(11)
O3 0.0374(15) 0.0445(14) 0.0425(13) -0.0092(11) -0.0128(11) -0.0102(11)
O4 0.0462(16) 0.0537(15) 0.0301(12) -0.0157(11) -0.0070(11) -0.0077(12)
O5 0.0293(15) 0.0639(18) 0.080(2) -0.0337(16) -0.0189(14) -0.0019(13)
O6 0.0285(14) 0.0389(13) 0.0675(17) -0.0257(12) -0.0114(12) 0.0040(10)
O7 0.0467(17) 0.0621(18) 0.0611(17) -0.0389(15) 0.0252(14) -0.0294(14)
O8 0.0549(17) 0.0473(14) 0.0376(13) -0.0233(11) 0.0082(11) -0.0251(13)
O9 0.100(3) 0.088(2) 0.0442(17) -0.0093(15) -0.0243(17) -0.052(2)
O10 0.083(2) 0.071(2) 0.0561(17) -0.0129(15) -0.0261(16) -0.0444(18)
O11 0.0352(15) 0.0494(15) 0.0518(15) 0.0136(12) -0.0199(12) -0.0246(12)
O12 0.0307(13) 0.0460(14) 0.0433(14) 0.0065(11) -0.0077(11) -0.0178(11)
N1 0.0195(12) 0.0197(11) 0.0289(12) -0.0078(9) -0.0019(9) -0.0066(9)
C1 0.0135(13) 0.0174(12) 0.0243(13) -0.0067(10) -0.0009(10) -0.0047(10)
C12 0.0228(16) 0.0173(13) 0.0422(17) -0.0083(12) -0.0029(13) -0.0050(11)
C13 0.0191(14) 0.0197(12) 0.0288(14) -0.0112(11) 0.0000(11) -0.0048(10)
C14 0.0200(15) 0.0219(13) 0.0308(14) -0.0097(11) -0.0028(12) -0.0038(11)
C15 0.0250(16) 0.0242(14) 0.0295(14) -0.0074(11) 0.0013(12) -0.0097(12)
C16 0.0202(15) 0.0238(14) 0.0344(15) -0.0136(12) 0.0036(12) -0.0079(11)
C17 0.0203(15) 0.0254(14) 0.0380(16) -0.0103(12) -0.0028(12) -0.0052(11)
C18 0.0201(15) 0.0235(14) 0.0324(15) -0.0063(12) -0.0010(12) -0.0052(11)
C19 0.0248(17) 0.0312(16) 0.0441(18) -0.0161(14) 0.0066(14) -0.0131(13)
C20 0.028(2) 0.067(3) 0.086(3) -0.019(2) 0.011(2) -0.027(2)
C21 0.0172(14) 0.0251(14) 0.0370(15) -0.0173(12) 0.0006(12) -0.0085(11)
C22 0.0243(16) 0.0245(13) 0.0291(14) -0.0118(11) 0.0003(12) -0.0089(12)
C23 0.0216(15) 0.0224(13) 0.0345(15) -0.0082(12) -0.0019(12) -0.0075(11)
C24 0.0257(16) 0.0282(14) 0.0312(15) -0.0091(12) -0.0031(12) -0.0136(12)
C25 0.0261(17) 0.0352(16) 0.0337(16) -0.0177(13) -0.0015(13) -0.0053(13)
C26 0.0221(16) 0.0296(15) 0.0352(16) -0.0157(13) -0.0060(13) -0.0007(12)
C27 0.0346(19) 0.0350(16) 0.0324(16) -0.0104(13) -0.0042(13) -0.0171(14)
C28 0.073(3) 0.083(3) 0.032(2) -0.018(2) -0.015(2) -0.010(3)
C29 0.0292(16) 0.0192(13) 0.0243(13) -0.0073(11) 0.0088(11) -0.0132(12)
C30 0.0209(15) 0.0251(14) 0.0377(16) -0.0131(12) -0.0057(12) -0.0038(11)
C31 0.0211(16) 0.0258(14) 0.0406(17) -0.0128(13) -0.0023(13) -0.0049(12)
C32 0.0199(15) 0.0261(14) 0.0343(16) -0.0038(12) -0.0051(12) -0.0065(12)
C33 0.0273(17) 0.0394(17) 0.0406(17) -0.0121(14) -0.0111(14) -0.0125(14)
C34 0.0277(17) 0.0280(15) 0.0342(16) -0.0106(12) -0.0033(13) -0.0059(12)
C35 0.0222(17) 0.0344(16) 0.0428(18) -0.0091(14) -0.0052(14) -0.0062(13)
C36 0.038(2) 0.065(3) 0.083(3) -0.044(3) -0.017(2) 0.021(2)
C37 0.0205(14) 0.0214(13) 0.0245(13) -0.0028(11) -0.0041(11) -0.0064(11)
C38 0.0259(16) 0.0300(15) 0.0253(14) -0.0055(11) -0.0017(12) -0.0141(12)
C39 0.0327(17) 0.0280(14) 0.0271(14) -0.0078(12) -0.0047(12) -0.0137(13)
C40 0.0261(16) 0.0301(15) 0.0252(14) -0.0068(12) -0.0020(12) -0.0096(12)
C41 0.0276(17) 0.0339(16) 0.0316(15) -0.0087(13) 0.0027(13) -0.0157(13)
C42 0.0256(16) 0.0249(14) 0.0337(15) -0.0088(12) 0.0008(12) -0.0118(12)
C43 0.0337(19) 0.0357(17) 0.0312(16) -0.0119(13) 0.0012(14) -0.0121(14)
C44 0.068(3) 0.058(2) 0.045(2) -0.0336(19) 0.012(2) -0.024(2)
C45 0.0159(14) 0.0241(13) 0.0319(15) -0.0049(11) -0.0046(11) -0.0035(11)
C46 0.0234(16) 0.0266(14) 0.0310(15) -0.0043(12) -0.0074(12) -0.0085(12)
C47 0.0308(18) 0.0291(15) 0.0389(17) -0.0070(13) -0.0078(14) -0.0120(13)
C48 0.0319(18) 0.0333(16) 0.0396(18) -0.0093(14) -0.0130(14) -0.0074(13)
C49 0.040(2) 0.0393(18) 0.0319(16) 0.0003(14) -0.0157(15) -0.0123(15)
C50 0.0357(19) 0.0314(16) 0.0370(17) 0.0045(13) -0.0134(14) -0.0147(14)
C51 0.044(2) 0.049(2) 0.049(2) -0.0151(17) -0.0168(18) -0.0136(17)
C52 0.105(5) 0.086(4) 0.087(4) -0.025(3) -0.045(3) -0.046(3)
C53 0.0146(13) 0.0171(12) 0.0253(13) -0.0078(10) -0.0037(10) -0.0026(10)
C54 0.0234(15) 0.0194(13) 0.0337(15) -0.0060(11) -0.0029(12) -0.0073(11)
C55 0.0257(16) 0.0181(13) 0.0340(15) -0.0042(11) -0.0070(12) -0.0081(11)
B2 0.0138(15) 0.0183(13) 0.0314(16) -0.0093(12) -0.0017(12) -0.0036(11)
B3 0.0167(15) 0.0199(14) 0.0297(16) -0.0132(12) -0.0002(12) -0.0052(11)
B4 0.0175(16) 0.0195(14) 0.0282(15) -0.0082(12) -0.0021(12) -0.0069(12)
B5 0.0177(15) 0.0177(13) 0.0268(15) -0.0023(11) -0.0029(12) -0.0079(12)
B6 0.0160(15) 0.0176(14) 0.0274(15) -0.0013(12) -0.0037(12) -0.0034(11)
B7 0.0196(17) 0.0176(14) 0.0382(18) -0.0041(13) -0.0045(14) -0.0024(12)
B8 0.0214(17) 0.0180(14) 0.0388(18) -0.0130(13) 0.0003(14) -0.0042(12)
B9 0.0222(17) 0.0191(14) 0.0367(18) -0.0114(13) -0.0027(14) -0.0061(12)
B10 0.0205(17) 0.0171(14) 0.0346(17) -0.0070(12) -0.0009(13) -0.0079(12)
B11 0.0230(17) 0.0173(14) 0.0344(17) -0.0016(12) -0.0033(14) -0.0077(12)

loop_
_atom_type_symbol
_atom_type_description
_atom_type_scat_dispersion_real
_atom_type_scat_dispersion_imag
_atom_type_scat_source
C C 0.0193 0.0097 'International Tables Vol C Tables 4.2.6.8 and 6.1.1.4'
H H 0.0000 0.0000 'International Tables Vol C Tables 4.2.6.8 and 6.1.1.4'
B B 0.0097 0.0041 'International Tables Vol C Tables 4.2.6.8 and 6.1.1.4'
Cl Cl 0.3694 0.7045 'International Tables Vol C Tables 4.2.6.8 and 6.1.1.4'
N N 0.0328 0.0186 'International Tables Vol C Tables 4.2.6.8 and 6.1.1.4'
O O 0.0527 0.0340 'International Tables Vol C Tables 4.2.6.8 and 6.1.1.4'

loop_
_geom_angle_atom_site_label_1
_geom_angle_atom_site_label_2
_geom_angle_atom_site_label_3
_geom_angle
_geom_angle_site_symmetry_1
_geom_angle_site_symmetry_3
_geom_angle_publ_flag
Cl2 C56 Cl1 119.9(4) . . ?
C19 O2 C20 116.4(3) . . ?
C27 O4 C28 115.5(3) . . ?
C35 O6 C36 117.0(3) . . ?
C43 O8 C44 115.9(3) . . ?
C51 O10 C52 115.1(4) . . ?
C53 N1 C54 119.3(2) . . ?
C53 C1 B2 116.8(2) . . ?
C53 C1 B3 117.9(2) . . ?
C53 C1 B4 119.3(2) . . ?
C53 C1 B5 119.2(2) . . ?
C53 C1 B6 117.3(2) . . ?
B2 C1 B5 113.5(2) . . ?
B3 C1 B2 62.61(17) . . ?
B3 C1 B5 114.2(2) . . ?
B4 C1 B2 114.2(2) . . ?
B4 C1 B3 62.62(17) . . ?
B4 C1 B5 62.77(17) . . ?
B4 C1 B6 114.1(2) . . ?
B6 C1 B2 62.41(17) . . ?
B6 C1 B3 114.2(2) . . ?
B6 C1 B5 61.92(17) . . ?
B8 C12 B7 62.9(2) . . ?
B9 C12 B7 115.2(2) . . ?
B9 C12 B8 62.8(2) . . ?
B10 C12 B7 115.6(2) . . ?
B10 C12 B8 115.4(2) . . ?
B10 C12 B9 62.98(19) . . ?
B10 C12 B11 63.1(2) . . ?
B11 C12 B7 63.2(2) . . ?
B11 C12 B8 115.6(2) . . ?
B11 C12 B9 115.5(2) . . ?
C14 C13 C18 117.1(3) . . ?
C14 C13 B2 125.0(3) . . ?
C18 C13 B2 117.9(3) . . ?
C13 C14 C15 121.3(3) . . ?
C16 C15 C14 119.7(3) . . ?
C15 C16 C19 118.1(3) . . ?
C17 C16 C15 120.0(3) . . ?
C17 C16 C19 121.9(3) . . ?
C16 C17 C18 119.9(3) . . ?
C17 C18 C13 122.1(3) . . ?
O1 C19 O2 122.9(3) . . ?
O1 C19 C16 125.0(3) . . ?
O2 C19 C16 112.1(3) . . ?
C22 C21 B3 124.3(3) . . ?
C26 C21 C22 117.2(3) . . ?
C26 C21 B3 118.2(3) . . ?
C23 C22 C21 121.4(3) . . ?
C22 C23 C24 120.1(3) . . ?
C23 C24 C27 118.6(3) . . ?
C25 C24 C23 119.3(3) . . ?
C25 C24 C27 122.1(3) . . ?
C26 C25 C24 119.7(3) . . ?
C25 C26 C21 122.2(3) . . ?
O3 C27 O4 123.7(3) . . ?
O3 C27 C24 124.7(3) . . ?
O4 C27 C24 111.7(3) . . ?
C30 C29 B4 117.9(3) . . ?
C34 C29 C30 118.8(3) . . ?
C34 C29 B4 123.1(3) . . ?
C31 C30 C29 120.7(3) . . ?
C30 C31 C32 119.7(3) . . ?
C31 C32 C35 118.6(3) . . ?
C33 C32 C31 119.4(3) . . ?
C33 C32 C35 122.0(3) . . ?
C32 C33 C34 120.1(3) . . ?
C29 C34 C33 121.2(3) . . ?
O5 C35 O6 123.4(3) . . ?
O5 C35 C32 124.8(3) . . ?
O6 C35 C32 111.9(3) . . ?
C38 C37 C42 117.0(3) . . ?
C38 C37 B5 125.7(3) . . ?
C42 C37 B5 117.3(3) . . ?
C39 C38 C37 121.5(3) . . ?
C40 C39 C38 120.4(3) . . ?
C39 C40 C41 119.6(3) . . ?
C39 C40 C43 123.4(3) . . ?
C41 C40 C43 117.0(3) . . ?
C42 C41 C40 119.9(3) . . ?
C41 C42 C37 121.6(3) . . ?
O7 C43 O8 123.7(3) . . ?
O7 C43 C40 124.4(3) . . ?
O8 C43 C40 111.9(3) . . ?
C46 C45 B6 122.4(3) . . ?
C50 C45 C46 117.5(3) . . ?
C50 C45 B6 119.9(3) . . ?
C47 C46 C45 121.2(3) . . ?
C48 C47 C46 120.2(3) . . ?
C47 C48 C49 119.7(3) . . ?
C47 C48 C51 122.9(3) . . ?
C49 C48 C51 117.3(3) . . ?
C48 C49 C50 119.9(3) . . ?
C49 C50 C45 121.4(3) . . ?
O9 C51 O10 123.3(4) . . ?
O9 C51 C48 124.1(4) . . ?
O10 C51 C48 112.6(3) . . ?
N1 C53 C1 120.1(2) . . ?
N1 C54 C55 108.7(2) . . ?
O11 C55 C54 112.9(3) . . ?
O12 C55 O11 124.2(3) . . ?
O12 C55 C54 122.9(3) . . ?
C1 B2 B3 58.61(16) . . ?
C1 B2 B6 58.67(16) . . ?
C1 B2 B7 103.6(2) . . ?
C1 B2 B8 103.5(2) . . ?
C13 B2 C1 127.9(2) . . ?
C13 B2 B3 125.4(2) . . ?
C13 B2 B6 119.5(2) . . ?
C13 B2 B7 119.1(2) . . ?
C13 B2 B8 122.7(2) . . ?
B6 B2 B3 107.9(2) . . ?
B7 B2 B3 107.2(2) . . ?
B7 B2 B6 59.33(18) . . ?
B8 B2 B3 59.19(17) . . ?
B8 B2 B6 107.2(2) . . ?
B8 B2 B7 59.88(19) . . ?
C1 B3 B2 58.78(16) . . ?
C1 B3 B4 58.53(16) . . ?
C1 B3 B8 103.6(2) . . ?
C1 B3 B9 103.7(2) . . ?
C21 B3 C1 128.3(2) . . ?
C21 B3 B2 124.7(2) . . ?
C21 B3 B4 120.7(2) . . ?
C21 B3 B8 121.8(2) . . ?
C21 B3 B9 119.1(2) . . ?
B4 B3 B2 107.8(2) . . ?
B8 B3 B2 59.23(18) . . ?
B8 B3 B4 107.0(2) . . ?
B9 B3 B2 107.3(2) . . ?
B9 B3 B4 59.21(18) . . ?
B9 B3 B8 59.91(18) . . ?
C1 B4 B3 58.84(17) . . ?
C1 B4 B5 59.05(17) . . ?
C1 B4 B9 103.9(2) . . ?
C1 B4 B10 104.3(2) . . ?
C29 B4 C1 123.5(2) . . ?
C29 B4 B3 124.3(2) . . ?
C29 B4 B5 118.1(2) . . ?
C29 B4 B9 126.0(2) . . ?
C29 B4 B10 121.8(2) . . ?
B3 B4 B5 108.1(2) . . ?
B9 B4 B3 59.23(18) . . ?
B9 B4 B5 107.1(2) . . ?
B9 B4 B10 59.80(18) . . ?
B10 B4 B3 107.4(2) . . ?
B10 B4 B5 59.38(17) . . ?
C1 B5 B4 58.19(16) . . ?
C1 B5 B6 58.72(16) . . ?
C1 B5 B10 103.4(2) . . ?
C1 B5 B11 104.7(2) . . ?
C37 B5 C1 126.3(2) . . ?
C37 B5 B4 121.2(2) . . ?
C37 B5 B6 122.8(2) . . ?
C37 B5 B10 121.4(2) . . ?
C37 B5 B11 122.1(2) . . ?
B6 B5 B4 107.7(2) . . ?
B10 B5 B4 59.01(17) . . ?
B10 B5 B6 107.9(2) . . ?
B11 B5 B4 107.5(2) . . ?
B11 B5 B6 60.47(18) . . ?
B11 B5 B10 60.06(18) . . ?
C1 B6 B2 58.92(16) . . ?
C1 B6 B5 59.36(17) . . ?
C1 B6 B7 103.9(2) . . ?
C1 B6 B11 103.7(2) . . ?
C45 B6 C1 121.0(2) . . ?
C45 B6 B2 123.6(2) . . ?
C45 B6 B5 116.9(2) . . ?
C45 B6 B7 128.4(2) . . ?
C45 B6 B11 123.8(2) . . ?
B5 B6 B2 108.6(2) . . ?
B7 B6 B2 59.46(18) . . ?
B7 B6 B5 106.9(2) . . ?
B7 B6 B11 59.85(19) . . ?
B11 B6 B2 107.4(2) . . ?
B11 B6 B5 58.54(18) . . ?
C12 B7 B2 104.9(2) . . ?
C12 B7 B6 105.0(2) . . ?
C12 B7 B8 58.5(2) . . ?
C12 B7 B11 58.31(19) . . ?
B2 B7 B11 109.3(2) . . ?
B6 B7 B2 61.20(18) . . ?
B6 B7 B11 60.50(19) . . ?
B8 B7 B2 59.92(18) . . ?
B8 B7 B6 108.7(2) . . ?
B8 B7 B11 107.9(2) . . ?
C12 B8 B2 105.2(2) . . ?
C12 B8 B3 105.1(2) . . ?
C12 B8 B7 58.6(2) . . ?
C12 B8 B9 58.56(19) . . ?
B3 B8 B2 61.58(17) . . ?
B7 B8 B2 60.20(19) . . ?
B7 B8 B3 109.3(2) . . ?
B9 B8 B2 109.2(2) . . ?
B9 B8 B3 59.96(18) . . ?
B9 B8 B7 108.1(2) . . ?
C12 B9 B3 105.2(2) . . ?
C12 B9 B4 104.7(2) . . ?
C12 B9 B8 58.63(19) . . ?
C12 B9 B10 58.17(19) . . ?
B4 B9 B3 61.56(18) . . ?
B8 B9 B3 60.13(18) . . ?
B8 B9 B4 109.0(2) . . ?
B10 B9 B3 109.6(2) . . ?
B10 B9 B4 60.22(18) . . ?
B10 B9 B8 107.9(2) . . ?
C12 B10 B4 105.1(2) . . ?
C12 B10 B5 104.5(2) . . ?
C12 B10 B9 58.85(19) . . ?
C12 B10 B11 58.76(19) . . ?
B4 B10 B5 61.61(17) . . ?
B9 B10 B4 59.98(18) . . ?
B9 B10 B5 109.1(2) . . ?
B9 B10 B11 108.5(2) . . ?
B11 B10 B4 108.9(2) . . ?
B11 B10 B5 59.29(18) . . ?
C12 B11 B5 105.0(2) . . ?
C12 B11 B6 104.4(2) . . ?
C12 B11 B7 58.5(2) . . ?
C12 B11 B10 58.09(19) . . ?
B5 B11 B6 60.99(18) . . ?
B5 B11 B7 108.7(2) . . ?
B5 B11 B10 60.65(18) . . ?
B7 B11 B6 59.65(19) . . ?
B10 B11 B6 108.8(2) . . ?
B10 B11 B7 107.6(2) . . ?

loop_
_geom_bond_atom_site_label_1
_geom_bond_atom_site_label_2
_geom_bond_distance
_geom_bond_site_symmetry_2
_geom_bond_publ_flag
Cl1 C56 1.670(8) . ?
Cl2 C56 1.655(7) . ?
O1 C19 1.203(4) . ?
O2 C19 1.342(4) . ?
O2 C20 1.449(5) . ?
O3 C27 1.197(4) . ?
O4 C27 1.339(4) . ?
O4 C28 1.454(4) . ?
O5 C35 1.197(4) . ?
O6 C35 1.337(4) . ?
O6 C36 1.439(4) . ?
O7 C43 1.201(4) . ?
O8 C43 1.335(4) . ?
O8 C44 1.451(4) . ?
O9 C51 1.199(5) . ?
O10 C51 1.335(5) . ?
O10 C52 1.450(5) . ?
O11 C55 1.308(4) . ?
O12 C55 1.206(4) . ?
N1 C53 1.246(4) . ?
N1 C54 1.463(4) . ?
C1 C53 1.505(4) . ?
C1 B2 1.754(4) . ?
C1 B3 1.751(4) . ?
C1 B4 1.745(4) . ?
C1 B5 1.762(4) . ?
C1 B6 1.750(4) . ?
C12 B7 1.705(5) . ?
C12 B8 1.704(5) . ?
C12 B9 1.702(5) . ?
C12 B10 1.690(4) . ?
C12 B11 1.702(5) . ?
C13 C14 1.393(4) . ?
C13 C18 1.400(4) . ?
C13 B2 1.588(4) . ?
C14 C15 1.394(4) . ?
C15 C16 1.394(4) . ?
C16 C17 1.371(4) . ?
C16 C19 1.491(4) . ?
C17 C18 1.381(4) . ?
C21 C22 1.398(4) . ?
C21 C26 1.394(4) . ?
C21 B3 1.592(4) . ?
C22 C23 1.384(4) . ?
C23 C24 1.396(4) . ?
C24 C25 1.392(4) . ?
C24 C27 1.490(4) . ?
C25 C26 1.382(4) . ?
C29 C30 1.403(4) . ?
C29 C34 1.355(5) . ?
C29 B4 1.617(4) . ?
C30 C31 1.385(4) . ?
C31 C32 1.391(4) . ?
C32 C33 1.381(4) . ?
C32 C35 1.496(4) . ?
C33 C34 1.396(4) . ?
C37 C38 1.398(4) . ?
C37 C42 1.405(4) . ?
C37 B5 1.585(4) . ?
C38 C39 1.387(4) . ?
C39 C40 1.377(4) . ?
C40 C41 1.391(4) . ?
C40 C43 1.489(4) . ?
C41 C42 1.385(4) . ?
C45 C46 1.399(4) . ?
C45 C50 1.394(4) . ?
C45 B6 1.585(4) . ?
C46 C47 1.385(4) . ?
C47 C48 1.381(5) . ?
C48 C49 1.385(5) . ?
C48 C51 1.502(5) . ?
C49 C50 1.386(5) . ?
C54 C55 1.516(4) . ?
B2 B3 1.821(4) . ?
B2 B6 1.816(5) . ?
B2 B7 1.784(5) . ?
B2 B8 1.780(4) . ?
B3 B4 1.817(5) . ?
B3 B8 1.779(4) . ?
B3 B9 1.776(5) . ?
B4 B5 1.826(4) . ?
B4 B9 1.775(4) . ?
B4 B10 1.780(4) . ?
B5 B6 1.806(5) . ?
B5 B10 1.786(4) . ?
B5 B11 1.762(4) . ?
B6 B7 1.782(5) . ?
B6 B11 1.797(5) . ?
B7 B8 1.779(5) . ?
B7 B11 1.786(5) . ?
B8 B9 1.775(5) . ?
B9 B10 1.772(5) . ?
B10 B11 1.776(5) . ?
